data_2227690
loop_
_publ_author_name
'Kato, Yuichi'
'Nagasawa, Atsushi'
'Tsumuki, Takehiro'
'Okamoto, Akiko'
'Yonezawa, Noriyuki'

_publ_section_title
;
 (4-Bromophenyl)(2,7-dimethoxy-1-naphthyl)methanone
;
_journal_coeditor_code IS2618
_journal_issue 11
_journal_name_full 'Acta Crystallographica Section E'
_journal_page_first o2939
_journal_paper_doi 10.1107/S1600536810042662
_journal_volume 66
_journal_year 2010
_chemical_formula_iupac 'C19 H15 Br O3'
_chemical_formula_moiety 'C19 H15 Br O3'
_chemical_formula_sum 'C19 H15 Br O3'
_chemical_formula_weight 371.22
_chemical_melting_point_gt 405.2
_chemical_melting_point_lt 408.7
_chemical_name_systematic
;
(4-Bromophenyl)(2,7-dimethoxy-1-naphthyl)methanone
;
_space_group_IT_number 61
_symmetry_cell_setting orthorhombic
_symmetry_space_group_name_Hall '-P 2ac 2ab'
_symmetry_space_group_name_H-M 'P b c a'
_atom_sites_solution_hydrogens geom
_atom_sites_solution_primary direct
_atom_sites_solution_secondary difmap
_cell_angle_alpha 90.00
_cell_angle_beta 90.00
_cell_angle_gamma 90.00
_cell_formula_units_Z 8
_cell_length_a 6.58278(12)
_cell_length_b 16.1134(3)
_cell_length_c 30.2750(6)
_cell_measurement_reflns_used 50764
_cell_measurement_temperature 193(2)
_cell_measurement_theta_max 68.2
_cell_measurement_theta_min 3.1
_cell_volume 3211.30(11)
_computing_cell_refinement 'PROCESS-AUTO (Rigaku, 1998)'
_computing_data_collection 'PROCESS-AUTO (Rigaku, 1998)'
_computing_data_reduction 'CrystalStructure (Rigaku/MSC, 2004)'
_computing_molecular_graphics 'ORTEPIII (Burnett & Johnson, 1996)'
_computing_publication_material 'SHELXL97 (Sheldrick, 2008)'
_computing_structure_refinement 'SHELXL97 (Sheldrick, 2008)'
_computing_structure_solution 'SIR2004 (Burla <i>et al.</i>, 2005)'
_diffrn_ambient_temperature 193(2)
_diffrn_detector_area_resol_mean 10.00
_diffrn_measured_fraction_theta_full 0.999
_diffrn_measured_fraction_theta_max 0.999
_diffrn_measurement_device_type 'Rigaku R-AXIS RAPID'
_diffrn_measurement_method \w
_diffrn_radiation_monochromator graphite
_diffrn_radiation_source 'rotating anode'
_diffrn_radiation_type CuK\a
_diffrn_radiation_wavelength 1.54187
_diffrn_reflns_av_R_equivalents 0.0331
_diffrn_reflns_av_sigmaI/netI 0.0106
_diffrn_reflns_limit_h_max 7
_diffrn_reflns_limit_h_min -7
_diffrn_reflns_limit_k_max 19
_diffrn_reflns_limit_k_min -19
_diffrn_reflns_limit_l_max 36
_diffrn_reflns_limit_l_min -36
_diffrn_reflns_number 52243
_diffrn_reflns_theta_full 68.25
_diffrn_reflns_theta_max 68.25
_diffrn_reflns_theta_min 5.49
_exptl_absorpt_coefficient_mu 3.595
_exptl_absorpt_correction_T_max 0.5334
_exptl_absorpt_correction_T_min 0.1611
_exptl_absorpt_correction_type numerical
_exptl_absorpt_process_details
;
(<i>NUMABS</i>; Higashi, 1999)
;
_exptl_crystal_colour colorless
_exptl_crystal_density_diffrn 1.536
_exptl_crystal_density_method 'not measured'
_exptl_crystal_description platelet
_exptl_crystal_F_000 1504
_exptl_crystal_size_max 0.60
_exptl_crystal_size_mid 0.60
_exptl_crystal_size_min 0.20
_refine_diff_density_max 0.731
_refine_diff_density_min -0.669
_refine_ls_extinction_coef 0.00189(8)
_refine_ls_extinction_expression Fc^*^=kFc[1+0.001xFc^2^\l^3^/sin(2\q)]^-1/4^
_refine_ls_extinction_method 'SHELXL97 (Sheldrick, 2008)'
_refine_ls_goodness_of_fit_ref 1.060
_refine_ls_hydrogen_treatment constr
_refine_ls_matrix_type full
_refine_ls_number_parameters 211
_refine_ls_number_reflns 2922
_refine_ls_number_restraints 0
_refine_ls_restrained_S_all 1.060
_refine_ls_R_factor_all 0.0348
_refine_ls_R_factor_gt 0.0330
_refine_ls_shift/su_max 0.000
_refine_ls_shift/su_mean 0.000
_refine_ls_structure_factor_coef Fsqd
_refine_ls_weighting_details 'calc w=1/[\s^2^(Fo^2^)+(0.0352P)^2^+2.8492P] where P=(Fo^2^+2Fc^2^)/3'
_refine_ls_weighting_scheme calc
_refine_ls_wR_factor_gt 0.0805
_refine_ls_wR_factor_ref 0.0815
_reflns_number_gt 2724
_reflns_number_total 2922
_reflns_threshold_expression I>2sigma(I)
_cod_data_source_file is2618.cif
_cod_data_source_block I
_cod_original_cell_volume 3211.30(10)
_cod_database_code 2227690
_cod_database_fobs_code 2227690

loop_
_symmetry_equiv_pos_as_xyz
'x, y, z'
'-x+1/2, y+1/2, z'
'x, -y+1/2, z+1/2'
'-x+1/2, -y, z+1/2'
'-x, -y, -z'
'x-1/2, -y-1/2, -z'
'-x, y-1/2, -z-1/2'
'x-1/2, y, -z-1/2'

loop_
_atom_site_type_symbol
_atom_site_label
_atom_site_fract_x
_atom_site_fract_y
_atom_site_fract_z
_atom_site_U_iso_or_equiv
_atom_site_adp_type
_atom_site_calc_flag
_atom_site_refinement_flags
_atom_site_occupancy
_atom_site_disorder_assembly
_atom_site_disorder_group
Br Br1 0.81329(5) 0.125182(16) 0.029041(9) 0.05922(14) Uani d . 1 . .
O O1 0.5963(3) 0.05334(10) -0.18778(5) 0.0474(4) Uani d . 1 . .
O O2 -0.2447(3) -0.17865(10) -0.10564(6) 0.0520(4) Uani d . 1 . .
O O3 0.1223(2) 0.08709(10) -0.13828(6) 0.0487(4) Uani d . 1 . .
C C1 0.4972(3) -0.02136(13) -0.18754(7) 0.0374(5) Uani d . 1 . .
C C2 0.5580(4) -0.08984(15) -0.21337(7) 0.0435(5) Uani d . 1 . .
H H2 0.6741 -0.0861 -0.2319 0.052 Uiso calc R 1 . .
C C3 0.4479(4) -0.16140(14) -0.21143(7) 0.0431(5) Uani d . 1 . .
H H3 0.4914 -0.2078 -0.2283 0.052 Uiso calc R 1 . .
C C4 0.2719(4) -0.16887(13) -0.18527(6) 0.0366(5) Uani d . 1 . .
C C5 0.1554(4) -0.24241(13) -0.18287(7) 0.0428(5) Uani d . 1 . .
H H5 0.1968 -0.2893 -0.1996 0.051 Uiso calc R 1 . .
C C6 -0.0143(4) -0.24819(13) -0.15728(7) 0.0438(5) Uani d . 1 . .
H H6 -0.0894 -0.2985 -0.1562 0.053 Uiso calc R 1 . .
C C7 -0.0776(3) -0.17878(13) -0.13235(7) 0.0388(5) Uani d . 1 . .
C C8 0.0304(3) -0.10607(12) -0.13367(7) 0.0348(4) Uani d . 1 . .
H H8 -0.0151 -0.0598 -0.1170 0.042 Uiso calc R 1 . .
C C9 0.2085(3) -0.09892(12) -0.15950(6) 0.0322(4) Uani d . 1 . .
C C10 0.3289(3) -0.02594(12) -0.16062(6) 0.0331(4) Uani d . 1 . .
C C11 0.2740(3) 0.04610(12) -0.13110(7) 0.0336(4) Uani d . 1 . .
C C12 0.4065(3) 0.06341(12) -0.09228(6) 0.0322(4) Uani d . 1 . .
C C13 0.3595(4) 0.12986(14) -0.06479(8) 0.0458(6) Uani d . 1 . .
H H13 0.2440 0.1632 -0.0710 0.055 Uiso calc R 1 . .
C C14 0.4791(4) 0.14768(15) -0.02861(8) 0.0514(6) Uani d . 1 . .
H H14 0.4468 0.1931 -0.0099 0.062 Uiso calc R 1 . .
C C15 0.6459(4) 0.09888(14) -0.01995(7) 0.0410(5) Uani d . 1 . .
C C16 0.6948(4) 0.03213(14) -0.04623(8) 0.0430(5) Uani d . 1 . .
H H16 0.8101 -0.0012 -0.0397 0.052 Uiso calc R 1 . .
C C17 0.5735(3) 0.01439(13) -0.08224(7) 0.0385(5) Uani d . 1 . .
H H17 0.6048 -0.0320 -0.1004 0.046 Uiso calc R 1 . .
C C18 0.7728(4) 0.06171(18) -0.21481(8) 0.0534(6) Uani d . 1 . .
H H18A 0.8301 0.1174 -0.2111 0.064 Uiso calc R 1 . .
H H18B 0.7357 0.0533 -0.2458 0.064 Uiso calc R 1 . .
H H18C 0.8738 0.0201 -0.2061 0.064 Uiso calc R 1 . .
C C19 -0.3709(4) -0.25055(15) -0.10462(10) 0.0570(7) Uani d . 1 . .
H H19A -0.4878 -0.2403 -0.0853 0.068 Uiso calc R 1 . .
H H19B -0.2930 -0.2978 -0.0933 0.068 Uiso calc R 1 . .
H H19C -0.4188 -0.2630 -0.1345 0.068 Uiso calc R 1 . .

loop_
_atom_site_aniso_label
_atom_site_aniso_U_11
_atom_site_aniso_U_22
_atom_site_aniso_U_33
_atom_site_aniso_U_12
_atom_site_aniso_U_13
_atom_site_aniso_U_23
Br1 0.0793(2) 0.04578(18) 0.05256(19) -0.00079(13) -0.02664(14) -0.00441(11)
O1 0.0446(9) 0.0476(9) 0.0499(9) -0.0074(8) 0.0127(7) -0.0077(7)
O2 0.0498(9) 0.0384(8) 0.0678(11) -0.0113(8) 0.0073(9) -0.0016(8)
O3 0.0400(9) 0.0376(8) 0.0684(11) 0.0100(7) -0.0141(8) -0.0134(8)
C1 0.0381(11) 0.0380(11) 0.0361(10) 0.0026(9) -0.0025(9) -0.0024(8)
C2 0.0434(13) 0.0516(13) 0.0356(11) 0.0099(11) 0.0031(9) -0.0046(10)
C3 0.0537(14) 0.0394(12) 0.0362(11) 0.0153(10) -0.0024(10) -0.0089(9)
C4 0.0465(12) 0.0311(10) 0.0323(10) 0.0095(9) -0.0099(9) -0.0034(8)
C5 0.0586(15) 0.0302(11) 0.0397(11) 0.0087(10) -0.0109(10) -0.0055(9)
C6 0.0570(14) 0.0272(10) 0.0474(12) -0.0015(10) -0.0151(11) 0.0008(9)
C7 0.0410(12) 0.0347(11) 0.0408(11) -0.0001(9) -0.0073(9) 0.0025(9)
C8 0.0383(11) 0.0290(10) 0.0370(10) 0.0030(9) -0.0049(9) -0.0024(8)
C9 0.0363(11) 0.0288(10) 0.0315(10) 0.0064(8) -0.0082(8) -0.0010(8)
C10 0.0341(11) 0.0313(10) 0.0337(10) 0.0052(8) -0.0035(8) -0.0036(8)
C11 0.0325(11) 0.0273(10) 0.0409(11) 0.0001(8) 0.0012(9) -0.0010(8)
C12 0.0343(10) 0.0264(9) 0.0359(10) 0.0003(8) 0.0025(8) 0.0003(8)
C13 0.0521(14) 0.0371(12) 0.0482(13) 0.0159(10) -0.0060(11) -0.0082(9)
C14 0.0690(17) 0.0387(12) 0.0464(13) 0.0149(12) -0.0109(12) -0.0121(10)
C15 0.0539(14) 0.0320(10) 0.0372(11) -0.0042(10) -0.0090(10) 0.0008(9)
C16 0.0441(13) 0.0392(12) 0.0457(12) 0.0076(10) -0.0060(10) -0.0015(10)
C17 0.0401(12) 0.0339(11) 0.0416(11) 0.0063(9) -0.0001(9) -0.0048(9)
C18 0.0423(13) 0.0665(16) 0.0515(13) -0.0103(12) 0.0106(11) -0.0061(12)
C19 0.0532(15) 0.0431(13) 0.0747(17) -0.0137(12) -0.0049(13) 0.0122(12)

loop_
_atom_type_symbol
_atom_type_description
_atom_type_scat_dispersion_real
_atom_type_scat_dispersion_imag
_atom_type_scat_source
C C 0.0181 0.0091 'International Tables Vol C Tables 4.2.6.8 and 6.1.1.4'
H H 0.0000 0.0000 'International Tables Vol C Tables 4.2.6.8 and 6.1.1.4'
O O 0.0492 0.0322 'International Tables Vol C Tables 4.2.6.8 and 6.1.1.4'
Br Br -0.6763 1.2805 'International Tables Vol C Tables 4.2.6.8 and 6.1.1.4'

loop_
_geom_angle_atom_site_label_1
_geom_angle_atom_site_label_2
_geom_angle_atom_site_label_3
_geom_angle_site_symmetry_1
_geom_angle_site_symmetry_3
_geom_angle
_geom_angle_publ_flag
C1 O1 C18 . . 118.30(18) ?
C7 O2 C19 . . 118.76(19) ?
O1 C1 C10 . . 115.70(18) ?
O1 C1 C2 . . 123.3(2) ?
C10 C1 C2 . . 121.0(2) ?
C3 C2 C1 . . 119.2(2) ?
C3 C2 H2 . . 120.4 ?
C1 C2 H2 . . 120.4 ?
C2 C3 C4 . . 122.3(2) ?
C2 C3 H3 . . 118.9 ?
C4 C3 H3 . . 118.9 ?
C3 C4 C5 . . 123.16(19) ?
C3 C4 C9 . . 118.6(2) ?
C5 C4 C9 . . 118.2(2) ?
C6 C5 C4 . . 122.1(2) ?
C6 C5 H5 . . 118.9 ?
C4 C5 H5 . . 118.9 ?
C5 C6 C7 . . 119.4(2) ?
C5 C6 H6 . . 120.3 ?
C7 C6 H6 . . 120.3 ?
O2 C7 C8 . . 115.71(19) ?
O2 C7 C6 . . 123.7(2) ?
C8 C7 C6 . . 120.5(2) ?
C7 C8 C9 . . 121.04(19) ?
C7 C8 H8 . . 119.5 ?
C9 C8 H8 . . 119.5 ?
C8 C9 C10 . . 122.95(18) ?
C8 C9 C4 . . 118.61(19) ?
C10 C9 C4 . . 118.44(19) ?
C1 C10 C9 . . 120.52(18) ?
C1 C10 C11 . . 120.11(19) ?
C9 C10 C11 . . 119.35(18) ?
O3 C11 C12 . . 121.32(18) ?
O3 C11 C10 . . 120.55(19) ?
C12 C11 C10 . . 118.10(17) ?
C17 C12 C13 . . 118.9(2) ?
C17 C12 C11 . . 122.02(18) ?
C13 C12 C11 . . 119.05(19) ?
C14 C13 C12 . . 120.5(2) ?
C14 C13 H13 . . 119.7 ?
C12 C13 H13 . . 119.7 ?
C15 C14 C13 . . 119.2(2) ?
C15 C14 H14 . . 120.4 ?
C13 C14 H14 . . 120.4 ?
C14 C15 C16 . . 121.6(2) ?
C14 C15 Br1 . . 119.02(17) ?
C16 C15 Br1 . . 119.40(18) ?
C15 C16 C17 . . 118.9(2) ?
C15 C16 H16 . . 120.6 ?
C17 C16 H16 . . 120.6 ?
C16 C17 C12 . . 120.88(19) ?
C16 C17 H17 . . 119.6 ?
C12 C17 H17 . . 119.6 ?
O1 C18 H18A . . 109.5 ?
O1 C18 H18B . . 109.5 ?
H18A C18 H18B . . 109.5 ?
O1 C18 H18C . . 109.5 ?
H18A C18 H18C . . 109.5 ?
H18B C18 H18C . . 109.5 ?
O2 C19 H19A . . 109.5 ?
O2 C19 H19B . . 109.5 ?
H19A C19 H19B . . 109.5 ?
O2 C19 H19C . . 109.5 ?
H19A C19 H19C . . 109.5 ?
H19B C19 H19C . . 109.5 ?

loop_
_geom_bond_atom_site_label_1
_geom_bond_atom_site_label_2
_geom_bond_site_symmetry_2
_geom_bond_distance
_geom_bond_publ_flag
Br1 C15 . 1.896(2) ?
O1 C1 . 1.369(3) ?
O1 C18 . 1.428(3) ?
O2 C7 . 1.365(3) ?
O2 C19 . 1.426(3) ?
O3 C11 . 1.217(3) ?
C1 C10 . 1.378(3) ?
C1 C2 . 1.410(3) ?
C2 C3 . 1.363(3) ?
C2 H2 . 0.9500 ?
C3 C4 . 1.409(3) ?
C3 H3 . 0.9500 ?
C4 C5 . 1.413(3) ?
C4 C9 . 1.433(3) ?
C5 C6 . 1.363(3) ?
C5 H5 . 0.9500 ?
C6 C7 . 1.412(3) ?
C6 H6 . 0.9500 ?
C7 C8 . 1.371(3) ?
C8 C9 . 1.414(3) ?
C8 H8 . 0.9500 ?
C9 C10 . 1.419(3) ?
C10 C11 . 1.509(3) ?
C11 C12 . 1.490(3) ?
C12 C17 . 1.387(3) ?
C12 C13 . 1.391(3) ?
C13 C14 . 1.380(3) ?
C13 H13 . 0.9500 ?
C14 C15 . 1.375(4) ?
C14 H14 . 0.9500 ?
C15 C16 . 1.376(3) ?
C16 C17 . 1.381(3) ?
C16 H16 . 0.9500 ?
C17 H17 . 0.9500 ?
C18 H18A . 0.9800 ?
C18 H18B . 0.9800 ?
C18 H18C . 0.9800 ?
C19 H19A . 0.9800 ?
C19 H19B . 0.9800 ?
C19 H19C . 0.9800 ?

loop_
_geom_hbond_atom_site_label_D
_geom_hbond_atom_site_label_H
_geom_hbond_atom_site_label_A
_geom_hbond_site_symmetry_A
_geom_hbond_distance_DH
_geom_hbond_distance_HA
_geom_hbond_distance_DA
_geom_hbond_angle_DHA
C6 H6 O1 2_545 0.95 2.57 3.372(3) 142
C17 H17 O2 1_655 0.95 2.57 3.407(3) 148

loop_
_geom_torsion_atom_site_label_1
_geom_torsion_atom_site_label_2
_geom_torsion_atom_site_label_3
_geom_torsion_atom_site_label_4
_geom_torsion_site_symmetry_1
_geom_torsion_site_symmetry_2
_geom_torsion_site_symmetry_3
_geom_torsion_site_symmetry_4
_geom_torsion
_geom_torsion_publ_flag
C18 O1 C1 C10 . . . . 179.6(2) ?
C18 O1 C1 C2 . . . . -1.4(3) ?
O1 C1 C2 C3 . . . . -179.1(2) ?
C10 C1 C2 C3 . . . . -0.1(3) ?
C1 C2 C3 C4 . . . . 1.6(3) ?
C2 C3 C4 C5 . . . . 179.9(2) ?
C2 C3 C4 C9 . . . . -0.7(3) ?
C3 C4 C5 C6 . . . . 179.9(2) ?
C9 C4 C5 C6 . . . . 0.5(3) ?
C4 C5 C6 C7 . . . . 0.2(3) ?
C19 O2 C7 C8 . . . . 176.4(2) ?
C19 O2 C7 C6 . . . . -4.0(3) ?
C5 C6 C7 O2 . . . . -179.7(2) ?
C5 C6 C7 C8 . . . . -0.1(3) ?
O2 C7 C8 C9 . . . . 178.88(18) ?
C6 C7 C8 C9 . . . . -0.7(3) ?
C7 C8 C9 C10 . . . . -177.67(19) ?
C7 C8 C9 C4 . . . . 1.4(3) ?
C3 C4 C9 C8 . . . . 179.24(18) ?
C5 C4 C9 C8 . . . . -1.3(3) ?
C3 C4 C9 C10 . . . . -1.6(3) ?
C5 C4 C9 C10 . . . . 177.83(18) ?
O1 C1 C10 C9 . . . . 176.75(18) ?
C2 C1 C10 C9 . . . . -2.3(3) ?
O1 C1 C10 C11 . . . . -4.8(3) ?
C2 C1 C10 C11 . . . . 176.16(19) ?
C8 C9 C10 C1 . . . . -177.79(19) ?
C4 C9 C10 C1 . . . . 3.1(3) ?
C8 C9 C10 C11 . . . . 3.8(3) ?
C4 C9 C10 C11 . . . . -175.36(18) ?
C1 C10 C11 O3 . . . . 111.3(2) ?
C9 C10 C11 O3 . . . . -70.3(3) ?
C1 C10 C11 C12 . . . . -70.8(3) ?
C9 C10 C11 C12 . . . . 107.6(2) ?
O3 C11 C12 C17 . . . . 176.3(2) ?
C10 C11 C12 C17 . . . . -1.6(3) ?
O3 C11 C12 C13 . . . . -2.5(3) ?
C10 C11 C12 C13 . . . . 179.6(2) ?
C17 C12 C13 C14 . . . . 1.2(4) ?
C11 C12 C13 C14 . . . . -179.9(2) ?
C12 C13 C14 C15 . . . . -0.1(4) ?
C13 C14 C15 C16 . . . . -0.7(4) ?
C13 C14 C15 Br1 . . . . 178.6(2) ?
C14 C15 C16 C17 . . . . 0.3(4) ?
Br1 C15 C16 C17 . . . . -178.97(17) ?
C15 C16 C17 C12 . . . . 0.9(3) ?
C13 C12 C17 C16 . . . . -1.6(3) ?
C11 C12 C17 C16 . . . . 179.5(2) ?

loop_
_cod_related_entry_id
_cod_related_entry_database
_cod_related_entry_code
1 ChemSpider 26231217
